data_1517239
loop_
_publ_author_name
'Pawle, R. H.'
'Haas, T. E.'
'M\"uller, P.'
'Thomas III, S. W.'

_publ_section_title
;
 Twisting and piezochromism of phenylene-ethynylenes with aromatic
 interactions between side chains and main chains
;
_journal_issue 11
_journal_name_full 'Chem. Sci.'
_journal_page_first 4184
_journal_paper_doi 10.1039/C4SC01466A
_journal_volume 5
_journal_year 2014
_chemical_formula_sum 'C40 H30 O6'
_chemical_formula_weight 606.64
_space_group_IT_number 14
_symmetry_cell_setting monoclinic
_symmetry_space_group_name_Hall '-P 2yn'
_symmetry_space_group_name_H-M 'P 1 21/n 1'
_atom_sites_solution_hydrogens geom
_atom_sites_solution_primary direct
_atom_sites_solution_secondary difmap
_audit_creation_method SHELXL-97
_audit_update_record
;
2014-03-27 # Formatted by publCIF

;
_cell_angle_alpha 90.00
_cell_angle_beta 93.491(3)
_cell_angle_gamma 90.00
_cell_formula_units_Z 4
_cell_length_a 12.8251(19)
_cell_length_b 17.633(3)
_cell_length_c 13.342(2)
_cell_measurement_temperature 100(2)
_cell_volume 3011.6(8)
_computing_structure_refinement 'SHELXL-97 (Sheldrick, 1997)'
_computing_structure_solution 'SHELXS-97 (Sheldrick, 1990)'
_diffrn_ambient_temperature 100(2)
_diffrn_measured_fraction_theta_full 0.996
_diffrn_measured_fraction_theta_max 0.996
_diffrn_radiation_monochromator graphite
_diffrn_radiation_source 'fine-focus sealed tube'
_diffrn_radiation_type MoK\a
_diffrn_radiation_wavelength 0.71073
_diffrn_reflns_av_R_equivalents 0.0370
_diffrn_reflns_av_sigmaI/netI 0.0197
_diffrn_reflns_limit_h_max 18
_diffrn_reflns_limit_h_min -18
_diffrn_reflns_limit_k_max 25
_diffrn_reflns_limit_k_min -25
_diffrn_reflns_limit_l_max 19
_diffrn_reflns_limit_l_min -19
_diffrn_reflns_number 90592
_diffrn_reflns_theta_full 31.62
_diffrn_reflns_theta_max 31.62
_diffrn_reflns_theta_min 1.92
_exptl_absorpt_coefficient_mu 0.089
_exptl_crystal_density_diffrn 1.338
_exptl_crystal_density_method 'not measured'
_exptl_crystal_F_000 1272
_refine_diff_density_max 0.691
_refine_diff_density_min -0.221
_refine_diff_density_rms 0.058
_refine_ls_extinction_method none
_refine_ls_goodness_of_fit_ref 1.031
_refine_ls_hydrogen_treatment mixed
_refine_ls_matrix_type full
_refine_ls_number_parameters 417
_refine_ls_number_reflns 10090
_refine_ls_number_restraints 0
_refine_ls_restrained_S_all 1.031
_refine_ls_R_factor_all 0.0549
_refine_ls_R_factor_gt 0.0452
_refine_ls_shift/su_max 0.001
_refine_ls_shift/su_mean 0.000
_refine_ls_structure_factor_coef Fsqd
_refine_ls_weighting_details 'calc w=1/[\s^2^(Fo^2^)+(0.0769P)^2^+1.0819P] where P=(Fo^2^+2Fc^2^)/3'
_refine_ls_weighting_scheme calc
_refine_ls_wR_factor_gt 0.1263
_refine_ls_wR_factor_ref 0.1361
_reflns_number_gt 8435
_reflns_number_total 10090
_reflns_threshold_expression >2sigma(I)
_cod_data_source_file c4sc01466a1.cif
_cod_data_source_block mo_x8_12116_0m
_cod_depositor_comments 'Adding full bibliography for 1517239--1517244.cif.'
_cod_original_cell_volume 3011.7(8)
_cod_original_sg_symbol_H-M P21/n
_cod_database_code 1517239

loop_
_symmetry_equiv_pos_as_xyz
'x, y, z'
'-x+1/2, y+1/2, -z+1/2'
'-x, -y, -z'
'x-1/2, -y-1/2, z-1/2'

loop_
_atom_site_label
_atom_site_type_symbol
_atom_site_fract_x
_atom_site_fract_y
_atom_site_fract_z
_atom_site_U_iso_or_equiv
_atom_site_adp_type
_atom_site_occupancy
_atom_site_symmetry_multiplicity
_atom_site_calc_flag
_atom_site_refinement_flags
O1 O -0.06607(6) 0.18867(4) 1.09844(6) 0.01898(15) Uani 1 1 d .
O2 O 0.08687(6) 0.19756(4) 1.02499(6) 0.02236(16) Uani 1 1 d .
O3 O 0.54930(7) -0.10126(5) 0.56229(6) 0.02504(17) Uani 1 1 d .
C2 C 0.08073(7) 0.04565(6) 0.97401(7) 0.01530(17) Uani 1 1 d .
H2 H 0.1366 0.0774 0.9564 0.018 Uiso 1 1 calc R
C8 C 0.40437(8) -0.14637(6) 0.64165(8) 0.02018(19) Uani 1 1 d .
H8 H 0.4064 -0.1902 0.6004 0.024 Uiso 1 1 calc R
C5 C 0.24075(8) -0.06391(6) 0.83731(8) 0.01768(18) Uani 1 1 d .
C13 C 0.01300(8) 0.16014(6) 1.04916(7) 0.01606(17) Uani 1 1 d .
C3 C 0.08296(7) -0.03119(6) 0.94645(7) 0.01478(17) Uani 1 1 d .
C1 C 0.00065(7) 0.07748(5) 1.02587(7) 0.01460(17) Uani 1 1 d .
C11 C 0.39790(8) -0.01727(6) 0.76091(8) 0.01900(19) Uani 1 1 d .
H11 H 0.3956 0.0270 0.8012 0.023 Uiso 1 1 calc R
C9 C 0.47827(8) -0.08914(6) 0.63312(8) 0.01794(18) Uani 1 1 d .
C6 C 0.32307(8) -0.07407(6) 0.77078(7) 0.01617(17) Uani 1 1 d .
C17 C -0.24376(9) 0.33534(6) 1.31596(8) 0.0224(2) Uani 1 1 d .
H17 H -0.2427 0.3478 1.3853 0.027 Uiso 1 1 calc R
C16 C -0.15278(9) 0.31063(6) 1.27390(8) 0.0207(2) Uani 1 1 d .
H16 H -0.0900 0.3058 1.3150 0.025 Uiso 1 1 calc R
C18 C -0.33576(9) 0.34170(6) 1.25641(9) 0.0223(2) Uani 1 1 d .
H18 H -0.3977 0.3587 1.2850 0.027 Uiso 1 1 calc R
C4 C 0.16844(8) -0.05448(6) 0.88953(8) 0.01683(18) Uani 1 1 d .
C10 C 0.47555(8) -0.02446(6) 0.69316(8) 0.01949(19) Uani 1 1 d .
H10 H 0.5263 0.0143 0.6878 0.023 Uiso 1 1 calc R
C7 C 0.32753(8) -0.13937(6) 0.71064(8) 0.01968(19) Uani 1 1 d .
H7 H 0.2780 -0.1789 0.7171 0.024 Uiso 1 1 calc R
C14 C -0.05433(9) 0.26820(6) 1.12691(9) 0.0211(2) Uani 1 1 d .
H14A H -0.0418 0.2994 1.0671 0.025 Uiso 1 1 calc R
H14B H 0.0058 0.2744 1.1763 0.025 Uiso 1 1 calc R
C15 C -0.15325(8) 0.29293(6) 1.17205(8) 0.01846(18) Uani 1 1 d .
C19 C -0.33768(9) 0.32327(7) 1.15491(9) 0.0250(2) Uani 1 1 d .
H19 H -0.4010 0.3270 1.1145 0.030 Uiso 1 1 calc R
C20 C -0.24643(9) 0.29935(7) 1.11265(8) 0.0234(2) Uani 1 1 d .
H20 H -0.2476 0.2874 1.0432 0.028 Uiso 1 1 calc R
C12 C 0.63019(9) -0.04642(7) 0.55503(9) 0.0248(2) Uani 1 1 d .
H12A H 0.5992 0.0032 0.5386 0.037 Uiso 1 1 calc R
H12B H 0.6758 -0.0615 0.5022 0.037 Uiso 1 1 calc R
H12C H 0.6712 -0.0432 0.6193 0.037 Uiso 1 1 calc R
O4 O 0.37088(6) 0.18130(4) 0.04450(6) 0.01904(15) Uani 1 1 d .
O6 O -0.07114(7) 0.09172(5) 0.42093(7) 0.02650(18) Uani 1 1 d .
O5 O 0.53479(7) 0.20643(5) 0.00133(7) 0.02644(18) Uani 1 1 d .
C22 C 0.48045(7) 0.07757(5) 0.01452(7) 0.01400(16) Uani 1 1 d .
C29 C 0.00526(8) 0.07720(6) 0.35642(8) 0.01796(18) Uani 1 1 d .
C27 C 0.10145(8) -0.00258(6) 0.24837(8) 0.01746(18) Uani 1 1 d .
H27 H 0.1118 -0.0506 0.2182 0.021 Uiso 1 1 calc R
C25 C 0.25275(8) 0.04742(6) 0.16447(7) 0.01652(17) Uani 1 1 d .
C35 C 0.32137(8) 0.28246(5) 0.15426(8) 0.01637(17) Uani 1 1 d .
C33 C 0.46710(8) 0.16195(6) 0.02060(7) 0.01640(17) Uani 1 1 d .
C24 C 0.32426(8) 0.04020(6) 0.11009(7) 0.01614(17) Uani 1 1 d .
C31 C 0.15262(8) 0.12821(6) 0.27502(8) 0.01867(19) Uani 1 1 d .
H31 H 0.1974 0.1696 0.2623 0.022 Uiso 1 1 calc R
C30 C 0.07197(9) 0.13784(6) 0.33875(8) 0.0204(2) Uani 1 1 d .
H30 H 0.0622 0.1854 0.3702 0.025 Uiso 1 1 calc R
C21 C 0.56724(7) 0.05335(5) -0.03449(7) 0.01484(17) Uani 1 1 d .
H21 H 0.6139 0.0905 -0.0574 0.018 Uiso 1 1 calc R
C23 C 0.41101(7) 0.02343(5) 0.05168(7) 0.01430(16) Uani 1 1 d .
C26 C 0.16865(7) 0.05760(6) 0.22901(7) 0.01523(17) Uani 1 1 d .
C40 C 0.23158(8) 0.32382(6) 0.17166(8) 0.01925(19) Uani 1 1 d .
H40 H 0.1858 0.3391 0.1167 0.023 Uiso 1 1 calc R
C36 C 0.38801(8) 0.26040(6) 0.23554(8) 0.02044(19) Uani 1 1 d .
H36 H 0.4497 0.2327 0.2243 0.025 Uiso 1 1 calc R
C39 C 0.20868(9) 0.34286(6) 0.26933(8) 0.0223(2) Uani 1 1 d .
H39 H 0.1476 0.3714 0.2806 0.027 Uiso 1 1 calc R
C34 C 0.34497(9) 0.26167(6) 0.04849(8) 0.0202(2) Uani 1 1 d .
H34A H 0.2835 0.2725 0.0022 0.024 Uiso 1 1 calc R
H34B H 0.4044 0.2923 0.0271 0.024 Uiso 1 1 calc R
C28 C 0.01977(8) 0.00696(6) 0.31117(8) 0.01812(18) Uani 1 1 d .
H28 H -0.0258 -0.0341 0.3232 0.022 Uiso 1 1 calc R
C37 C 0.36458(9) 0.27880(6) 0.33309(8) 0.0225(2) Uani 1 1 d .
H37 H 0.4099 0.2630 0.3881 0.027 Uiso 1 1 calc R
C32 C -0.14259(9) 0.03196(7) 0.43988(9) 0.0250(2) Uani 1 1 d .
H32A H -0.1795 0.0165 0.3767 0.037 Uiso 1 1 calc R
H32B H -0.1933 0.0498 0.4867 0.037 Uiso 1 1 calc R
H32C H -0.1040 -0.0114 0.4693 0.037 Uiso 1 1 calc R
C38 C 0.27506(9) 0.32024(6) 0.35046(8) 0.0227(2) Uani 1 1 d .
H38 H 0.2593 0.3330 0.4171 0.027 Uiso 1 1 calc R

loop_
_atom_site_aniso_label
_atom_site_aniso_U_11
_atom_site_aniso_U_22
_atom_site_aniso_U_33
_atom_site_aniso_U_23
_atom_site_aniso_U_13
_atom_site_aniso_U_12
O1 0.0191(3) 0.0155(3) 0.0231(4) -0.0030(3) 0.0078(3) -0.0001(3)
O2 0.0206(4) 0.0192(3) 0.0282(4) 0.0002(3) 0.0085(3) -0.0022(3)
O3 0.0236(4) 0.0269(4) 0.0263(4) -0.0025(3) 0.0149(3) -0.0006(3)
C2 0.0142(4) 0.0167(4) 0.0153(4) 0.0016(3) 0.0037(3) 0.0006(3)
C8 0.0219(5) 0.0168(4) 0.0224(5) -0.0035(3) 0.0058(4) 0.0027(4)
C5 0.0158(4) 0.0187(4) 0.0187(4) 0.0000(3) 0.0032(3) 0.0012(3)
C13 0.0161(4) 0.0171(4) 0.0152(4) 0.0005(3) 0.0027(3) 0.0014(3)
C3 0.0132(4) 0.0170(4) 0.0144(4) 0.0014(3) 0.0028(3) 0.0013(3)
C1 0.0136(4) 0.0160(4) 0.0144(4) 0.0010(3) 0.0024(3) 0.0008(3)
C11 0.0176(4) 0.0205(4) 0.0193(4) -0.0043(3) 0.0049(3) -0.0015(3)
C9 0.0162(4) 0.0207(4) 0.0175(4) 0.0017(3) 0.0056(3) 0.0029(3)
C6 0.0139(4) 0.0183(4) 0.0166(4) 0.0005(3) 0.0032(3) 0.0023(3)
C17 0.0244(5) 0.0233(5) 0.0198(5) -0.0024(4) 0.0040(4) 0.0047(4)
C16 0.0206(5) 0.0210(5) 0.0205(5) -0.0017(4) 0.0020(4) 0.0035(4)
C18 0.0219(5) 0.0195(4) 0.0260(5) -0.0033(4) 0.0045(4) 0.0044(4)
C4 0.0155(4) 0.0177(4) 0.0176(4) 0.0003(3) 0.0034(3) 0.0004(3)
C10 0.0164(4) 0.0226(5) 0.0200(4) -0.0011(4) 0.0054(3) -0.0031(4)
C7 0.0189(4) 0.0167(4) 0.0242(5) -0.0002(4) 0.0072(4) -0.0001(3)
C14 0.0228(5) 0.0155(4) 0.0259(5) -0.0041(4) 0.0083(4) -0.0016(4)
C15 0.0210(5) 0.0140(4) 0.0209(4) -0.0015(3) 0.0055(4) -0.0005(3)
C19 0.0224(5) 0.0251(5) 0.0271(5) -0.0051(4) -0.0014(4) 0.0034(4)
C20 0.0266(5) 0.0234(5) 0.0201(5) -0.0051(4) 0.0014(4) 0.0017(4)
C12 0.0191(5) 0.0322(6) 0.0237(5) 0.0034(4) 0.0061(4) -0.0018(4)
O4 0.0198(3) 0.0149(3) 0.0233(4) 0.0007(3) 0.0080(3) 0.0026(3)
O6 0.0245(4) 0.0247(4) 0.0324(4) -0.0032(3) 0.0188(3) -0.0004(3)
O5 0.0220(4) 0.0173(3) 0.0409(5) 0.0002(3) 0.0092(3) -0.0024(3)
C22 0.0145(4) 0.0141(4) 0.0136(4) 0.0003(3) 0.0029(3) 0.0004(3)
C29 0.0159(4) 0.0201(4) 0.0186(4) 0.0006(3) 0.0069(3) 0.0024(3)
C27 0.0171(4) 0.0171(4) 0.0186(4) -0.0020(3) 0.0050(3) -0.0004(3)
C25 0.0152(4) 0.0175(4) 0.0171(4) 0.0007(3) 0.0031(3) 0.0008(3)
C35 0.0166(4) 0.0138(4) 0.0192(4) 0.0000(3) 0.0044(3) -0.0001(3)
C33 0.0179(4) 0.0159(4) 0.0157(4) -0.0004(3) 0.0035(3) 0.0009(3)
C24 0.0153(4) 0.0163(4) 0.0171(4) 0.0010(3) 0.0032(3) 0.0001(3)
C31 0.0181(4) 0.0164(4) 0.0222(5) 0.0003(3) 0.0068(4) -0.0004(3)
C30 0.0217(5) 0.0159(4) 0.0246(5) -0.0011(4) 0.0090(4) 0.0009(4)
C21 0.0139(4) 0.0153(4) 0.0157(4) 0.0009(3) 0.0038(3) -0.0008(3)
C23 0.0129(4) 0.0161(4) 0.0142(4) 0.0004(3) 0.0033(3) 0.0003(3)
C26 0.0136(4) 0.0178(4) 0.0146(4) 0.0009(3) 0.0035(3) 0.0016(3)
C40 0.0182(4) 0.0192(4) 0.0206(4) -0.0015(3) 0.0023(3) 0.0024(3)
C36 0.0175(4) 0.0209(4) 0.0230(5) -0.0003(4) 0.0019(4) 0.0027(4)
C39 0.0211(5) 0.0227(5) 0.0236(5) -0.0038(4) 0.0046(4) 0.0047(4)
C34 0.0260(5) 0.0156(4) 0.0198(4) 0.0019(3) 0.0072(4) 0.0054(4)
C28 0.0168(4) 0.0189(4) 0.0192(4) -0.0003(3) 0.0054(3) -0.0025(3)
C37 0.0235(5) 0.0224(5) 0.0214(5) -0.0008(4) -0.0013(4) 0.0018(4)
C32 0.0196(5) 0.0310(6) 0.0253(5) 0.0038(4) 0.0095(4) -0.0013(4)
C38 0.0271(5) 0.0209(5) 0.0203(5) -0.0034(4) 0.0043(4) 0.0014(4)

loop_
_atom_type_symbol
_atom_type_description
_atom_type_scat_dispersion_real
_atom_type_scat_dispersion_imag
_atom_type_scat_source
C C 0.0033 0.0016 'International Tables Vol C Tables 4.2.6.8 and 6.1.1.4'
H H 0.0000 0.0000 'International Tables Vol C Tables 4.2.6.8 and 6.1.1.4'
O O 0.0106 0.0060 'International Tables Vol C Tables 4.2.6.8 and 6.1.1.4'

loop_
_geom_angle_atom_site_label_1
_geom_angle_atom_site_label_2
_geom_angle_atom_site_label_3
_geom_angle
_geom_angle_site_symmetry_1
_geom_angle_site_symmetry_3
C13 O1 C14 114.81(8) . .
C9 O3 C12 117.30(9) . .
C1 C2 C3 123.16(9) . .
C7 C8 C9 120.08(9) . .
C4 C5 C6 176.97(11) . .
O2 C13 O1 123.54(9) . .
O2 C13 C1 123.27(9) . .
O1 C13 C1 113.19(8) . .
C2 C3 C1 117.41(9) . 3_557
C2 C3 C4 116.37(9) . .
C1 C3 C4 126.18(9) 3_557 .
C2 C1 C3 119.43(9) . 3_557
C2 C1 C13 115.10(9) . .
C3 C1 C13 125.46(9) 3_557 .
C10 C11 C6 121.22(9) . .
O3 C9 C10 124.40(10) . .
O3 C9 C8 115.33(9) . .
C10 C9 C8 120.26(9) . .
C11 C6 C7 118.72(9) . .
C11 C6 C5 120.32(9) . .
C7 C6 C5 120.89(9) . .
C18 C17 C16 119.88(10) . .
C15 C16 C17 120.53(10) . .
C17 C18 C19 120.20(10) . .
C5 C4 C3 171.03(11) . .
C11 C10 C9 119.44(10) . .
C8 C7 C6 120.27(10) . .
O1 C14 C15 107.90(8) . .
C16 C15 C20 119.18(10) . .
C16 C15 C14 120.15(10) . .
C20 C15 C14 120.67(10) . .
C18 C19 C20 119.90(11) . .
C19 C20 C15 120.30(10) . .
C33 O4 C34 118.19(8) . .
C29 O6 C32 117.72(9) . .
C21 C22 C23 119.72(8) . .
C21 C22 C33 115.26(8) . .
C23 C22 C33 124.99(9) . .
O6 C29 C28 123.94(9) . .
O6 C29 C30 115.60(9) . .
C28 C29 C30 120.45(9) . .
C28 C27 C26 120.92(9) . .
C24 C25 C26 178.81(11) . .
C36 C35 C40 119.32(9) . .
C36 C35 C34 120.80(9) . .
C40 C35 C34 119.88(9) . .
O5 C33 O4 124.76(9) . .
O5 C33 C22 123.09(9) . .
O4 C33 C22 112.07(8) . .
C25 C24 C23 173.31(10) . .
C30 C31 C26 120.58(9) . .
C31 C30 C29 119.72(9) . .
C22 C21 C23 123.03(9) . 3_655
C21 C23 C22 117.23(8) 3_655 .
C21 C23 C24 117.27(9) 3_655 .
C22 C23 C24 125.40(9) . .
C27 C26 C31 118.77(9) . .
C27 C26 C25 120.69(9) . .
C31 C26 C25 120.54(9) . .
C39 C40 C35 120.31(10) . .
C37 C36 C35 120.35(10) . .
C40 C39 C38 120.23(10) . .
O4 C34 C35 109.27(8) . .
C27 C28 C29 119.55(9) . .
C38 C37 C36 120.34(10) . .
C37 C38 C39 119.45(10) . .

loop_
_geom_bond_atom_site_label_1
_geom_bond_atom_site_label_2
_geom_bond_distance
_geom_bond_site_symmetry_2
O1 C13 1.3398(12) .
O1 C14 1.4583(12) .
O2 C13 1.2141(12) .
O3 C9 1.3687(12) .
O3 C12 1.4258(14) .
C2 C1 1.3911(13) .
C2 C3 1.4048(14) .
C8 C7 1.3944(14) .
C8 C9 1.3939(15) .
C5 C4 1.2049(14) .
C5 C6 1.4315(14) .
C13 C1 1.4966(14) .
C3 C1 1.4145(13) 3_557
C3 C4 1.4313(14) .
C1 C3 1.4145(13) 3_557
C11 C10 1.3909(14) .
C11 C6 1.3990(14) .
C9 C10 1.3955(15) .
C6 C7 1.4065(14) .
C17 C18 1.3863(16) .
C17 C16 1.3950(15) .
C16 C15 1.3939(15) .
C18 C19 1.3913(16) .
C14 C15 1.5019(15) .
C15 C20 1.3978(16) .
C19 C20 1.3949(16) .
O4 C33 1.3376(12) .
O4 C34 1.4573(12) .
O6 C29 1.3672(12) .
O6 C32 1.4292(14) .
O5 C33 1.2091(13) .
C22 C21 1.3920(13) .
C22 C23 1.4157(13) .
C22 C33 1.5005(13) .
C29 C28 1.3951(14) .
C29 C30 1.3985(15) .
C27 C28 1.3909(14) .
C27 C26 1.4011(14) .
C25 C24 1.2103(14) .
C25 C26 1.4318(13) .
C35 C36 1.3945(14) .
C35 C40 1.3945(14) .
C35 C34 1.5066(14) .
C24 C23 1.4277(13) .
C31 C30 1.3888(14) .
C31 C26 1.4088(14) .
C21 C23 1.4039(13) 3_655
C23 C21 1.4039(13) 3_655
C40 C39 1.3942(15) .
C36 C37 1.3918(15) .
C39 C38 1.3941(16) .
C37 C38 1.3922(16) .
